data_2021686
loop_
_publ_author_name
'B\"ohme, Uwe'
'Schwarzer, Anke'
'G\"unther, Betty'

_publ_section_title
;
 The heteroscorpionate ligand
 2,2-bis(3,5-dimethylpyrazol-1-yl)-1,1-diphenylethanol and an easy
 preparation of its tungsten complex
;
_journal_coeditor_code FN3307
_journal_issue 7
_journal_name_full 'Acta Crystallographica Section C'
_journal_page_first
;
;
_journal_paper_doi 10.1107/S2053229619008362
_journal_volume 75
_journal_year 2019
_chemical_formula_iupac 'C24 H26 N4 O'
_chemical_formula_moiety 'C24 H26 N4 O'
_chemical_formula_sum 'C24 H26 N4 O'
_chemical_formula_weight 386.49
_chemical_name_systematic
;
2,2-Bis(3,5-dimethylpyrazol-1-yl)-1,1-diphenylethanol
;
_space_group_crystal_system orthorhombic
_space_group_IT_number 60
_space_group_name_Hall '-P 2n 2ab'
_space_group_name_H-M_alt 'P b c n'
_symmetry_space_group_name_Hall '-P 2n 2ab'
_symmetry_space_group_name_H-M 'P b c n'
_atom_sites_solution_hydrogens mixed
_atom_sites_solution_primary direct
_audit_creation_method SHELXL-2017/1
_cell_angle_alpha 90
_cell_angle_beta 90
_cell_angle_gamma 90
_cell_formula_units_Z 8
_cell_length_a 19.0555(6)
_cell_length_b 12.3840(5)
_cell_length_c 17.8388(7)
_cell_measurement_reflns_used 25184
_cell_measurement_temperature 193(2)
_cell_measurement_theta_max 28.28
_cell_measurement_theta_min 2.52
_cell_volume 4209.7(3)
_computing_cell_refinement
;
X-AREA (Stoe & Cie, 2009)
;
_computing_data_collection
;
X-AREA (Stoe & Cie, 2009)
;
_computing_data_reduction
;
X-RED (Stoe & Cie, 2009)
;
_computing_molecular_graphics
;
ORTEP-3 (Farrugia, 2012)
;
_computing_publication_material
;
SHELXL2017 (Sheldrick, 2015)
;
_computing_structure_refinement
;
SHELXL2017 (Sheldrick 2015)
;
_computing_structure_solution
;
SHELXS97 (Sheldrick, 2008)
;
_diffrn_ambient_temperature 193
_diffrn_detector 'image plate (34 cm diameter)'
_diffrn_detector_area_resol_mean 6.67
_diffrn_measured_fraction_theta_full 0.998
_diffrn_measured_fraction_theta_max 0.999
_diffrn_measurement_device '2-circle goniometer'
_diffrn_measurement_device_type 'Stoe IPDS 2T'
_diffrn_measurement_method 'rotation method'
_diffrn_radiation_monochromator 'plane graphite'
_diffrn_radiation_type 'Mo K\a'
_diffrn_radiation_wavelength 0.71073
_diffrn_reflns_av_R_equivalents 0.0377
_diffrn_reflns_av_unetI/netI 0.0190
_diffrn_reflns_limit_h_max 24
_diffrn_reflns_limit_h_min -24
_diffrn_reflns_limit_k_max 14
_diffrn_reflns_limit_k_min -16
_diffrn_reflns_limit_l_max 21
_diffrn_reflns_limit_l_min -23
_diffrn_reflns_number 35928
_diffrn_reflns_theta_full 25.242
_diffrn_reflns_theta_max 27.499
_diffrn_reflns_theta_min 2.929
_diffrn_source 'sealed X-ray tube, 12 x 0.4 mm long-fine focus'
_diffrn_source_current 40
_diffrn_source_power 2.000
_diffrn_source_voltage 50
_exptl_absorpt_coefficient_mu 0.077
_exptl_absorpt_correction_T_max 0.9580
_exptl_absorpt_correction_T_min 0.7894
_exptl_absorpt_correction_type integration
_exptl_absorpt_process_details
;
(X-RED; Stoe & Cie, 2009)
;
_exptl_crystal_colour Colourless
_exptl_crystal_density_diffrn 1.220
_exptl_crystal_description Prism
_exptl_crystal_F_000 1648
_exptl_crystal_size_max 0.450
_exptl_crystal_size_mid 0.250
_exptl_crystal_size_min 0.100
_refine_diff_density_max 0.172
_refine_diff_density_min -0.213
_refine_ls_extinction_method none
_refine_ls_goodness_of_fit_ref 1.100
_refine_ls_hydrogen_treatment mixed
_refine_ls_matrix_type full
_refine_ls_number_parameters 281
_refine_ls_number_reflns 4826
_refine_ls_number_restraints 0
_refine_ls_restrained_S_all 1.100
_refine_ls_R_factor_all 0.0696
_refine_ls_R_factor_gt 0.0452
_refine_ls_shift/su_max 0.001
_refine_ls_shift/su_mean 0.000
_refine_ls_structure_factor_coef Fsqd
_refine_ls_weighting_details 'w=1/[\s^2^(Fo^2^)+(0.0332P)^2^+1.8904P] where P=(Fo^2^+2Fc^2^)/3'
_refine_ls_weighting_scheme calc
_refine_ls_wR_factor_gt 0.0959
_refine_ls_wR_factor_ref 0.1139
_reflns_number_gt 3611
_reflns_number_total 4826
_reflns_threshold_expression 'I > 2\s(I)'
_cod_data_source_file fn3307sup1.cif
_cod_data_source_block 1
_cod_database_code 2021686
_shelx_space_group_comment
;
The symmetry employed for this shelxl refinement is uniquely defined
by the following loop, which should always be used as a source of
symmetry information in preference to the above space-group names.
They are only intended as comments.
;
_shelx_estimated_absorpt_t_min 0.966
_shelx_estimated_absorpt_t_max 0.992

loop_
_space_group_symop_operation_xyz
'x, y, z'
'-x+1/2, -y+1/2, z+1/2'
'x+1/2, -y+1/2, -z'
'-x, y, -z+1/2'
'-x, -y, -z'
'x-1/2, y-1/2, -z-1/2'
'-x-1/2, y-1/2, z'
'x, -y, z-1/2'

loop_
_atom_site_type_symbol
_atom_site_label
_atom_site_fract_x
_atom_site_fract_y
_atom_site_fract_z
_atom_site_U_iso_or_equiv
_atom_site_adp_type
_atom_site_calc_flag
_atom_site_occupancy
N N1 0.71727(6) 0.50955(11) 0.88355(7) 0.0350(3) Uani d 1
N N2 0.67600(7) 0.41980(12) 0.87326(8) 0.0422(3) Uani d 1
C C1 0.75933(13) 0.67620(18) 0.81894(12) 0.0570(5) Uani d 1
H H1A 0.7414(14) 0.732(2) 0.8544(14) 0.088(8) Uiso d 1
H H1B 0.7562(13) 0.704(2) 0.7666(14) 0.086(8) Uiso d 1
H H1C 0.8100(13) 0.6619(19) 0.8291(13) 0.076(7) Uiso d 1
C C2 0.71683(9) 0.57615(15) 0.82281(9) 0.0435(4) Uani d 1
C C3 0.67211(11) 0.52885(18) 0.77236(10) 0.0540(5) Uani d 1
H H3 0.659603 0.555883 0.724349 0.065 Uiso calc 1
C C4 0.64862(9) 0.43359(17) 0.80515(10) 0.0486(5) Uani d 1
C C5 0.60017(11) 0.3506(2) 0.77200(12) 0.0691(7) Uani d 1
H H5A 0.593914 0.291176 0.807622 0.104 Uiso calc 1
H H5B 0.620409 0.322745 0.725362 0.104 Uiso calc 1
H H5C 0.554574 0.383922 0.761400 0.104 Uiso calc 1
N N3 0.83274(6) 0.48078(10) 0.93218(7) 0.0327(3) Uani d 1
N N4 0.84198(7) 0.38179(11) 0.89939(7) 0.0367(3) Uani d 1
C C6 0.90057(9) 0.64422(15) 0.97612(12) 0.0501(4) Uani d 1
H H6A 0.874254 0.696254 0.945738 0.075 Uiso calc 1
H H6B 0.950034 0.665703 0.978072 0.075 Uiso calc 1
H H6C 0.881268 0.642656 1.027024 0.075 Uiso calc 1
C C7 0.89471(8) 0.53454(13) 0.94184(9) 0.0371(3) Uani d 1
C C8 0.94578(9) 0.46741(15) 0.91445(9) 0.0425(4) Uani d 1
H H8 0.994835 0.480981 0.913181 0.051 Uiso calc 1
C C9 0.91115(9) 0.37467(14) 0.88865(9) 0.0390(4) Uani d 1
C C10 0.94185(11) 0.27706(17) 0.85142(11) 0.0551(5) Uani d 1
H H10A 0.909468 0.216062 0.856714 0.083 Uiso calc 1
H H10B 0.986767 0.259088 0.875095 0.083 Uiso calc 1
H H10C 0.949407 0.292187 0.798106 0.083 Uiso calc 1
C C11 0.76206(7) 0.51941(13) 0.94908(8) 0.0314(3) Uani d 1
H H11 0.766210 0.598305 0.960180 0.038 Uiso calc 1
C C12 0.72902(8) 0.46565(12) 1.02000(8) 0.0316(3) Uani d 1
O O1 0.72289(6) 0.35238(9) 1.00893(7) 0.0385(3) Uani d 1
H H1D 0.7002(12) 0.3486(18) 0.9631(13) 0.072(7) Uiso d 1
C C13 0.65677(8) 0.51540(13) 1.03702(8) 0.0328(3) Uani d 1
C C14 0.63903(8) 0.62154(14) 1.01928(9) 0.0402(4) Uani d 1
H H14 0.672179 0.666295 0.994452 0.048 Uiso calc 1
C C15 0.57305(9) 0.66278(16) 1.03762(10) 0.0460(4) Uani d 1
H H15 0.561649 0.735230 1.025059 0.055 Uiso calc 1
C C16 0.52431(9) 0.59915(17) 1.07384(10) 0.0484(4) Uani d 1
H H16 0.479290 0.627186 1.085857 0.058 Uiso calc 1
C C17 0.54161(9) 0.49421(16) 1.09246(10) 0.0483(4) Uani d 1
H H17 0.508513 0.450207 1.118006 0.058 Uiso calc 1
C C18 0.60715(9) 0.45252(14) 1.07406(9) 0.0410(4) Uani d 1
H H18 0.618217 0.380070 1.086975 0.049 Uiso calc 1
C C19 0.77987(8) 0.48281(13) 1.08573(8) 0.0334(3) Uani d 1
C C20 0.82916(9) 0.40392(14) 1.10228(10) 0.0435(4) Uani d 1
H H20 0.829948 0.338932 1.074007 0.052 Uiso calc 1
C C21 0.87740(11) 0.41891(17) 1.15980(11) 0.0537(5) Uani d 1
H H21 0.911179 0.364485 1.170137 0.064 Uiso calc 1
C C22 0.87658(10) 0.5119(2) 1.20180(10) 0.0575(5) Uani d 1
H H22 0.909183 0.521588 1.241516 0.069 Uiso calc 1
C C23 0.82806(11) 0.5907(2) 1.18574(12) 0.0659(6) Uani d 1
H H23 0.827410 0.655303 1.214450 0.079 Uiso calc 1
C C24 0.77993(10) 0.57693(17) 1.12796(11) 0.0519(5) Uani d 1
H H24 0.746886 0.632287 1.117310 0.062 Uiso calc 1

loop_
_atom_site_aniso_label
_atom_site_aniso_U_11
_atom_site_aniso_U_22
_atom_site_aniso_U_33
_atom_site_aniso_U_12
_atom_site_aniso_U_13
_atom_site_aniso_U_23
N1 0.0319(6) 0.0431(7) 0.0300(6) 0.0036(6) -0.0037(5) -0.0028(5)
N2 0.0341(7) 0.0538(9) 0.0386(7) -0.0011(6) -0.0075(6) -0.0103(6)
C1 0.0682(14) 0.0561(12) 0.0467(11) 0.0052(11) 0.0001(10) 0.0144(9)
C2 0.0451(9) 0.0534(10) 0.0320(8) 0.0140(8) 0.0000(7) 0.0006(7)
C3 0.0588(11) 0.0700(13) 0.0331(8) 0.0190(10) -0.0106(8) -0.0044(8)
C4 0.0382(9) 0.0681(13) 0.0393(9) 0.0118(9) -0.0098(7) -0.0164(8)
C5 0.0524(12) 0.0936(17) 0.0613(13) 0.0044(12) -0.0246(10) -0.0285(12)
N3 0.0294(6) 0.0350(7) 0.0337(6) 0.0016(5) -0.0005(5) -0.0016(5)
N4 0.0375(7) 0.0391(7) 0.0337(6) 0.0052(6) 0.0001(5) -0.0032(5)
C6 0.0369(9) 0.0447(10) 0.0687(12) -0.0065(8) -0.0035(8) -0.0032(9)
C7 0.0318(8) 0.0391(8) 0.0405(8) -0.0012(7) -0.0027(6) 0.0050(7)
C8 0.0301(8) 0.0517(10) 0.0458(9) 0.0036(7) 0.0013(7) 0.0084(8)
C9 0.0389(8) 0.0447(9) 0.0333(8) 0.0099(7) 0.0020(6) 0.0046(7)
C10 0.0558(11) 0.0577(12) 0.0518(10) 0.0186(10) 0.0083(9) -0.0031(9)
C11 0.0289(7) 0.0336(8) 0.0316(7) 0.0016(6) -0.0027(6) -0.0024(6)
C12 0.0341(7) 0.0288(7) 0.0320(7) -0.0032(6) -0.0026(6) -0.0021(6)
O1 0.0437(6) 0.0311(6) 0.0409(6) -0.0054(5) -0.0042(5) -0.0044(5)
C13 0.0319(7) 0.0370(8) 0.0295(7) -0.0052(6) -0.0021(6) -0.0037(6)
C14 0.0348(8) 0.0425(9) 0.0432(9) 0.0013(7) 0.0042(7) 0.0005(7)
C15 0.0388(9) 0.0515(10) 0.0478(9) 0.0074(8) 0.0009(7) -0.0038(8)
C16 0.0314(8) 0.0664(12) 0.0473(10) 0.0007(8) 0.0023(7) -0.0112(9)
C17 0.0375(9) 0.0615(12) 0.0458(9) -0.0149(9) 0.0065(7) -0.0061(8)
C18 0.0412(9) 0.0446(9) 0.0374(8) -0.0098(7) 0.0012(7) -0.0031(7)
C19 0.0335(7) 0.0379(8) 0.0286(7) -0.0036(6) -0.0002(6) -0.0004(6)
C20 0.0484(10) 0.0386(9) 0.0434(9) -0.0008(8) -0.0099(7) 0.0037(7)
C21 0.0521(11) 0.0587(12) 0.0504(10) -0.0012(9) -0.0165(8) 0.0118(9)
C22 0.0499(10) 0.0865(15) 0.0360(9) -0.0067(11) -0.0114(8) -0.0065(9)
C23 0.0517(11) 0.0870(16) 0.0589(12) 0.0048(11) -0.0140(10) -0.0381(12)
C24 0.0425(9) 0.0586(12) 0.0546(10) 0.0062(9) -0.0113(8) -0.0233(9)

loop_
_atom_type_symbol
_atom_type_description
_atom_type_scat_dispersion_real
_atom_type_scat_dispersion_imag
_atom_type_scat_source
C C 0.0033 0.0016 'International Tables Vol C Tables 4.2.6.8 and 6.1.1.4'
H H 0.0000 0.0000 'International Tables Vol C Tables 4.2.6.8 and 6.1.1.4'
N N 0.0061 0.0033 'International Tables Vol C Tables 4.2.6.8 and 6.1.1.4'
O O 0.0106 0.0060 'International Tables Vol C Tables 4.2.6.8 and 6.1.1.4'

loop_
_exptl_crystal_face_index_h
_exptl_crystal_face_index_k
_exptl_crystal_face_index_l
_exptl_crystal_face_perp_dist
15 -2 0 1.7751
17 30 -2 0.4880
30 0 -13 1.1186
13 15 -4 0.3229
-2 1 15 1.9753
-30 -1 -1 1.4048
-30 -25 -6 0.6211
-23 -30 20 0.5527

loop_
_geom_angle_atom_site_label_1
_geom_angle_atom_site_label_2
_geom_angle_atom_site_label_3
_geom_angle
C2 N1 N2 112.34(13)
C2 N1 C11 126.38(14)
N2 N1 C11 120.79(13)
C4 N2 N1 104.01(15)
C2 C1 H1A 111.4(15)
C2 C1 H1B 107.6(15)
H1A C1 H1B 109(2)
C2 C1 H1C 111.8(14)
H1A C1 H1C 110(2)
H1B C1 H1C 107(2)
N1 C2 C3 105.51(17)
N1 C2 C1 122.69(16)
C3 C2 C1 131.79(18)
C2 C3 C4 106.64(16)
C2 C3 H3 126.7
C4 C3 H3 126.7
N2 C4 C3 111.46(16)
N2 C4 C5 120.8(2)
C3 C4 C5 127.75(18)
C4 C5 H5A 109.5
C4 C5 H5B 109.5
H5A C5 H5B 109.5
C4 C5 H5C 109.5
H5A C5 H5C 109.5
H5B C5 H5C 109.5
C7 N3 N4 112.26(12)
C7 N3 C11 127.68(13)
N4 N3 C11 119.99(12)
C9 N4 N3 104.32(13)
C7 C6 H6A 109.5
C7 C6 H6B 109.5
H6A C6 H6B 109.5
C7 C6 H6C 109.5
H6A C6 H6C 109.5
H6B C6 H6C 109.5
N3 C7 C8 105.86(14)
N3 C7 C6 124.00(14)
C8 C7 C6 130.14(15)
C7 C8 C9 106.24(14)
C7 C8 H8 126.9
C9 C8 H8 126.9
N4 C9 C8 111.31(15)
N4 C9 C10 120.17(17)
C8 C9 C10 128.50(16)
C9 C10 H10A 109.5
C9 C10 H10B 109.5
H10A C10 H10B 109.5
C9 C10 H10C 109.5
H10A C10 H10C 109.5
H10B C10 H10C 109.5
N1 C11 N3 110.37(11)
N1 C11 C12 112.28(12)
N3 C11 C12 113.53(12)
N1 C11 H11 106.7
N3 C11 H11 106.7
C12 C11 H11 106.7
O1 C12 C19 107.13(12)
O1 C12 C13 110.43(12)
C19 C12 C13 111.02(12)
O1 C12 C11 109.95(12)
C19 C12 C11 107.76(11)
C13 C12 C11 110.47(12)
C12 O1 H1D 102.2(14)
C18 C13 C14 118.08(15)
C18 C13 C12 118.52(14)
C14 C13 C12 123.37(14)
C13 C14 C15 120.69(16)
C13 C14 H14 119.7
C15 C14 H14 119.7
C16 C15 C14 120.49(18)
C16 C15 H15 119.8
C14 C15 H15 119.8
C15 C16 C17 119.31(16)
C15 C16 H16 120.3
C17 C16 H16 120.3
C16 C17 C18 120.46(17)
C16 C17 H17 119.8
C18 C17 H17 119.8
C17 C18 C13 120.96(17)
C17 C18 H18 119.5
C13 C18 H18 119.5
C20 C19 C24 118.39(15)
C20 C19 C12 119.49(14)
C24 C19 C12 122.08(15)
C19 C20 C21 120.73(17)
C19 C20 H20 119.6
C21 C20 H20 119.6
C22 C21 C20 120.45(19)
C22 C21 H21 119.8
C20 C21 H21 119.8
C21 C22 C23 119.29(17)
C21 C22 H22 120.4
C23 C22 H22 120.4
C22 C23 C24 120.74(19)
C22 C23 H23 119.6
C24 C23 H23 119.6
C19 C24 C23 120.40(18)
C19 C24 H24 119.8
C23 C24 H24 119.8

loop_
_geom_bond_atom_site_label_1
_geom_bond_atom_site_label_2
_geom_bond_distance
N1 C2 1.362(2)
N1 N2 1.3739(19)
N1 C11 1.4526(18)
N2 C4 1.333(2)
C1 C2 1.482(3)
C1 H1A 1.00(3)
C1 H1B 1.00(3)
C1 H1C 1.00(3)
C2 C3 1.371(3)
C3 C4 1.391(3)
C3 H3 0.9500
C4 C5 1.502(3)
C5 H5A 0.9800
C5 H5B 0.9800
C5 H5C 0.9800
N3 C7 1.3665(19)
N3 N4 1.3696(18)
N3 C11 1.4608(18)
N4 C9 1.335(2)
C6 C7 1.494(2)
C6 H6A 0.9800
C6 H6B 0.9800
C6 H6C 0.9800
C7 C8 1.370(2)
C8 C9 1.402(3)
C8 H8 0.9500
C9 C10 1.498(2)
C10 H10A 0.9800
C10 H10B 0.9800
C10 H10C 0.9800
C11 C12 1.562(2)
C11 H11 1.0000
C12 O1 1.4214(18)
C12 C19 1.5359(19)
C12 C13 1.539(2)
O1 H1D 0.93(2)
C13 C18 1.392(2)
C13 C14 1.394(2)
C14 C15 1.396(2)
C14 H14 0.9500
C15 C16 1.379(3)
C15 H15 0.9500
C16 C17 1.381(3)
C16 H16 0.9500
C17 C18 1.391(2)
C17 H17 0.9500
C18 H18 0.9500
C19 C20 1.387(2)
C19 C24 1.388(2)
C20 C21 1.390(2)
C20 H20 0.9500
C21 C22 1.374(3)
C21 H21 0.9500
C22 C23 1.375(3)
C22 H22 0.9500
C23 C24 1.390(3)
C23 H23 0.9500
C24 H24 0.9500

loop_
_geom_hbond_atom_site_label_D
_geom_hbond_atom_site_label_H
_geom_hbond_atom_site_label_A
_geom_hbond_site_symmetry_A
_geom_hbond_distance_DH
_geom_hbond_distance_HA
_geom_hbond_distance_DA
_geom_hbond_angle_DHA
_geom_hbond_publ_flag
C1 H1A N4 7_765 1.00(3) 2.57(3) 3.503(3) 155(2) yes
O1 H1D N1 . 0.93(2) 2.47(2) 2.9669(18) 113.9(17) yes
O1 H1D N2 . 0.93(2) 1.89(2) 2.7116(18) 147(2) yes

loop_
_geom_torsion_atom_site_label_1
_geom_torsion_atom_site_label_2
_geom_torsion_atom_site_label_3
_geom_torsion_atom_site_label_4
_geom_torsion
C2 N1 N2 C4 -1.35(18)
C11 N1 N2 C4 -173.81(13)
N2 N1 C2 C3 1.62(19)
C11 N1 C2 C3 173.56(14)
N2 N1 C2 C1 -177.62(17)
C11 N1 C2 C1 -5.7(3)
N1 C2 C3 C4 -1.2(2)
C1 C2 C3 C4 177.9(2)
N1 N2 C4 C3 0.55(19)
N1 N2 C4 C5 179.26(16)
C2 C3 C4 N2 0.4(2)
C2 C3 C4 C5 -178.19(18)
C7 N3 N4 C9 -0.04(17)
C11 N3 N4 C9 177.00(13)
N4 N3 C7 C8 -0.20(17)
C11 N3 C7 C8 -176.97(14)
N4 N3 C7 C6 179.93(15)
C11 N3 C7 C6 3.2(2)
N3 C7 C8 C9 0.35(18)
C6 C7 C8 C9 -179.80(17)
N3 N4 C9 C8 0.27(17)
N3 N4 C9 C10 -178.40(14)
C7 C8 C9 N4 -0.40(19)
C7 C8 C9 C10 178.12(16)
C2 N1 C11 N3 -77.25(19)
N2 N1 C11 N3 94.07(15)
C2 N1 C11 C12 154.99(14)
N2 N1 C11 C12 -33.69(18)
C7 N3 C11 N1 126.12(16)
N4 N3 C11 N1 -50.42(17)
C7 N3 C11 C12 -106.81(17)
N4 N3 C11 C12 76.65(16)
N1 C11 C12 O1 64.65(15)
N3 C11 C12 O1 -61.42(15)
N1 C11 C12 C19 -178.92(12)
N3 C11 C12 C19 55.02(16)
N1 C11 C12 C13 -57.49(16)
N3 C11 C12 C13 176.45(12)
O1 C12 C13 C18 30.60(18)
C19 C12 C13 C18 -88.06(16)
C11 C12 C13 C18 152.45(13)
O1 C12 C13 C14 -151.43(14)
C19 C12 C13 C14 89.90(17)
C11 C12 C13 C14 -29.59(19)
C18 C13 C14 C15 -0.6(2)
C12 C13 C14 C15 -178.61(15)
C13 C14 C15 C16 0.2(3)
C14 C15 C16 C17 0.6(3)
C15 C16 C17 C18 -0.8(3)
C16 C17 C18 C13 0.4(3)
C14 C13 C18 C17 0.4(2)
C12 C13 C18 C17 178.45(14)
O1 C12 C19 C20 24.83(19)
C13 C12 C19 C20 145.47(15)
C11 C12 C19 C20 -93.43(17)
O1 C12 C19 C24 -157.47(16)
C13 C12 C19 C24 -36.8(2)
C11 C12 C19 C24 84.27(18)
C24 C19 C20 C21 0.0(3)
C12 C19 C20 C21 177.78(16)
C19 C20 C21 C22 0.7(3)
C20 C21 C22 C23 -0.8(3)
C21 C22 C23 C24 0.3(3)
C20 C19 C24 C23 -0.5(3)
C12 C19 C24 C23 -178.24(18)
C22 C23 C24 C19 0.4(3)

_cod_database_fobs_code 2021686
